data_2229885
loop_
_publ_author_name
'Harding, Phimphaka'
'Harding, David J.'
'Soponrat, Nitisastr'
'Adams, Harry'

_publ_section_title
;
 [4-Bromo-<i>N</i>-(pyridin-2-ylmethylidene)aniline-\k^2^<i>N</i>,<i>N</i>']bis(1,1,1,5,5,5-hexafluoropentane-2,4-dionato-\k^2^<i>O</i>,<i>O</i>')nickel(II)
;
_journal_coeditor_code ZB2010
_journal_issue 4
_journal_name_full 'Acta Crystallographica Section E'
_journal_page_first m404
_journal_page_last m405
_journal_paper_doi 10.1107/S1600536811005599
_journal_volume 67
_journal_year 2011
_chemical_formula_iupac '[Ni (C5 H F6 O2)2 (C12 H9 Br N2)]'
_chemical_formula_moiety 'C22 H11 Br F12 N2 Ni O4'
_chemical_formula_sum 'C22 H11 Br F12 N2 Ni O4'
_chemical_formula_weight 733.95
_chemical_melting_point 429
_chemical_name_systematic
;
[4-Bromo-<i>N</i>-(pyridin-2-ylmethylidene)aniline-
\k^2^<i>N</i>,<i>N</i>']bis(1,1,1,5,5,5-hexafluoropentane-2,4-dionato-
\k^2^<i>O</i>,<i>O'</i>)nickel(II)
;
_space_group_IT_number 15
_symmetry_cell_setting monoclinic
_symmetry_space_group_name_Hall '-C 2yc'
_symmetry_space_group_name_H-M 'C 1 2/c 1'
_atom_sites_solution_hydrogens geom
_atom_sites_solution_primary direct
_atom_sites_solution_secondary difmap
_audit_creation_method SHELXL-97
_cell_angle_alpha 90.00
_cell_angle_beta 103.952(5)
_cell_angle_gamma 90.00
_cell_formula_units_Z 8
_cell_length_a 31.251(8)
_cell_length_b 10.006(3)
_cell_length_c 17.653(5)
_cell_measurement_reflns_used 3767
_cell_measurement_temperature 150(2)
_cell_measurement_theta_max 24.85
_cell_measurement_theta_min 2.37
_cell_volume 5357(3)
_computing_cell_refinement 'SAINT (Bruker, 1997)'
_computing_data_collection 'SMART (Bruker, 1997)'
_computing_data_reduction 'SAINT (Bruker, 1997)'
_computing_molecular_graphics 'SHELXTL (Sheldrick, 2008)'
_computing_publication_material
;
SHELXTL (Sheldrick, 2008) and publCIF (Westrip, 2010)
;
_computing_structure_refinement 'SHELXL97 (Sheldrick, 2008)'
_computing_structure_solution 'SHELXS97 (Sheldrick, 2008)'
_diffrn_ambient_temperature 150(2)
_diffrn_detector_area_resol_mean 100
_diffrn_measured_fraction_theta_full 0.984
_diffrn_measured_fraction_theta_max 0.974
_diffrn_measurement_device_type 'Bruker SMART CCD area-detector'
_diffrn_measurement_method '\f and \w'
_diffrn_radiation_monochromator graphite
_diffrn_radiation_source 'fine-focus sealed tube'
_diffrn_radiation_type MoK\a
_diffrn_radiation_wavelength 0.71073
_diffrn_reflns_av_R_equivalents 0.1450
_diffrn_reflns_av_sigmaI/netI 0.1198
_diffrn_reflns_limit_h_max 40
_diffrn_reflns_limit_h_min -39
_diffrn_reflns_limit_k_max 12
_diffrn_reflns_limit_k_min -12
_diffrn_reflns_limit_l_max 22
_diffrn_reflns_limit_l_min -22
_diffrn_reflns_number 27645
_diffrn_reflns_theta_full 25.00
_diffrn_reflns_theta_max 27.50
_diffrn_reflns_theta_min 1.34
_diffrn_standards_decay_% 0
_diffrn_standards_number 0
_exptl_absorpt_coefficient_mu 2.332
_exptl_absorpt_correction_T_max 0.7835
_exptl_absorpt_correction_T_min 0.6280
_exptl_absorpt_correction_type multi-scan
_exptl_absorpt_process_details '(SADABS; Bruker, 1997)'
_exptl_crystal_colour Brown
_exptl_crystal_density_diffrn 1.820
_exptl_crystal_density_method 'not measured'
_exptl_crystal_description block
_exptl_crystal_F_000 2880
_exptl_crystal_size_max 0.22
_exptl_crystal_size_mid 0.12
_exptl_crystal_size_min 0.11
_refine_diff_density_max 1.236
_refine_diff_density_min -1.124
_refine_ls_extinction_method none
_refine_ls_goodness_of_fit_ref 0.909
_refine_ls_hydrogen_treatment constr
_refine_ls_matrix_type full
_refine_ls_number_parameters 379
_refine_ls_number_reflns 5988
_refine_ls_number_restraints 0
_refine_ls_restrained_S_all 0.909
_refine_ls_R_factor_all 0.0993
_refine_ls_R_factor_gt 0.0542
_refine_ls_shift/su_max 0.000
_refine_ls_shift/su_mean 0.000
_refine_ls_structure_factor_coef Fsqd
_refine_ls_weighting_details 'calc w=1/[\s^2^(Fo^2^)+(0.0546P)^2^+0.0000P] where P=(Fo^2^+2Fc^2^)/3'
_refine_ls_weighting_scheme calc
_refine_ls_wR_factor_gt 0.1102
_refine_ls_wR_factor_ref 0.1322
_reflns_number_gt 3422
_reflns_number_total 5988
_reflns_threshold_expression I>2\s(I)
_cod_data_source_file zb2010.cif
_cod_data_source_block I
_cod_original_cell_volume 5358(2)
_cod_original_sg_symbol_Hall -C2yc
_cod_original_sg_symbol_H-M 'C 2/c'
_cod_database_code 2229885
_cod_database_fobs_code 2229885

loop_
_symmetry_equiv_pos_as_xyz
'x, y, z'
'-x, y, -z+1/2'
'x+1/2, y+1/2, z'
'-x+1/2, y+1/2, -z+1/2'
'-x, -y, -z'
'x, -y, z-1/2'
'-x+1/2, -y+1/2, -z'
'x+1/2, -y+1/2, z-1/2'

loop_
_atom_site_type_symbol
_atom_site_label
_atom_site_fract_x
_atom_site_fract_y
_atom_site_fract_z
_atom_site_U_iso_or_equiv
_atom_site_adp_type
_atom_site_calc_flag
_atom_site_refinement_flags
_atom_site_occupancy
_atom_site_disorder_assembly
_atom_site_disorder_group
Ni Ni1 0.089498(18) 0.60018(5) 0.17271(3) 0.01947(16) Uani d . 1 . .
Br Br1 0.279804(16) 0.50379(5) -0.01356(3) 0.03493(16) Uani d . 1 . .
N N1 0.10544(11) 0.4874(3) 0.0821(2) 0.0180(8) Uani d . 1 . .
N N2 0.03045(12) 0.5037(3) 0.1283(2) 0.0193(8) Uani d . 1 . .
O O1 0.06741(10) 0.7013(3) 0.25796(16) 0.0227(7) Uani d . 1 . .
O O2 0.07571(10) 0.7678(3) 0.10485(16) 0.0206(7) Uani d . 1 . .
O O3 0.14882(9) 0.6873(3) 0.21444(17) 0.0253(7) Uani d . 1 . .
O O4 0.10989(9) 0.4413(3) 0.24516(16) 0.0215(7) Uani d . 1 . .
C C1 0.22491(15) 0.4979(4) 0.0144(3) 0.0268(11) Uani d . 1 . .
C C2 0.20348(15) 0.3757(5) 0.0139(3) 0.0318(12) Uani d . 1 . .
H H2 0.2157 0.2965 -0.0018 0.038 Uiso calc R 1 . .
C C3 0.16424(15) 0.3716(4) 0.0365(3) 0.0269(11) Uani d . 1 . .
H H3 0.1497 0.2885 0.0375 0.032 Uiso calc R 1 . .
C C4 0.14579(14) 0.4876(4) 0.0578(3) 0.0197(10) Uani d . 1 . .
C C5 0.16748(15) 0.6093(4) 0.0566(3) 0.0257(11) Uani d . 1 . .
H H5 0.1549 0.6892 0.0707 0.031 Uiso calc R 1 . .
C C6 0.20726(14) 0.6144(4) 0.0351(3) 0.0236(10) Uani d . 1 . .
H H6 0.2221 0.6971 0.0347 0.028 Uiso calc R 1 . .
C C7 0.07464(14) 0.4036(4) 0.0519(3) 0.0222(10) Uani d . 1 . .
H H7 0.0788 0.3410 0.0139 0.027 Uiso calc R 1 . .
C C8 0.03340(13) 0.4058(4) 0.0765(2) 0.0168(9) Uani d . 1 . .
C C9 -0.00087(15) 0.3178(4) 0.0481(3) 0.0255(11) Uani d . 1 . .
H H9 0.0019 0.2505 0.0116 0.031 Uiso calc R 1 . .
C C10 -0.03943(15) 0.3295(4) 0.0736(3) 0.0261(11) Uani d . 1 . .
H H10 -0.0632 0.2691 0.0560 0.031 Uiso calc R 1 . .
C C11 -0.04250(15) 0.4301(5) 0.1249(3) 0.0265(11) Uani d . 1 . .
H H11 -0.0687 0.4407 0.1426 0.032 Uiso calc R 1 . .
C C12 -0.00710(14) 0.5167(4) 0.1508(3) 0.0223(10) Uani d . 1 . .
H H12 -0.0098 0.5870 0.1855 0.027 Uiso calc R 1 . .
C C13 0.07108(15) 0.8261(4) 0.2653(2) 0.0236(10) Uani d . 1 . .
C C14 0.06750(18) 0.8781(5) 0.3451(3) 0.0326(12) Uani d . 1 . .
C C15 0.07746(15) 0.9195(4) 0.2105(3) 0.0249(11) Uani d . 1 . .
H H15 0.0810 1.0110 0.2250 0.030 Uiso calc R 1 . .
C C16 0.07882(15) 0.8822(4) 0.1348(3) 0.0241(11) Uani d . 1 . .
C C17 0.08415(17) 0.9929(4) 0.0773(3) 0.0278(11) Uani d . 1 . .
C C18 0.18236(15) 0.6331(4) 0.2566(3) 0.0227(10) Uani d . 1 . .
C C19 0.22211(17) 0.7250(6) 0.2750(3) 0.0410(14) Uani d . 1 . .
C C20 0.18587(15) 0.5046(4) 0.2881(3) 0.0281(11) Uani d . 1 . .
H H20 0.2140 0.4740 0.3162 0.034 Uiso calc R 1 . .
C C21 0.14966(15) 0.4192(4) 0.2797(3) 0.0232(10) Uani d . 1 . .
C C22 0.15671(15) 0.2806(5) 0.3172(3) 0.0286(11) Uani d . 1 . .
F F1 0.11909(12) 0.9686(3) 0.0484(2) 0.0590(10) Uani d . 1 . .
F F2 0.04965(11) 0.9967(3) 0.01655(16) 0.0474(9) Uani d . 1 . .
F F3 0.08890(12) 1.1150(3) 0.10758(16) 0.0516(9) Uani d . 1 . .
F F4 0.03084(12) 0.8339(3) 0.3627(2) 0.0651(10) Uani d . 1 . .
F F5 0.06729(15) 1.0080(3) 0.35147(18) 0.0703(12) Uani d . 1 . .
F F6 0.09967(13) 0.8311(4) 0.40128(18) 0.0775(13) Uani d . 1 . .
F F7 0.22453(10) 0.8019(3) 0.2159(2) 0.0584(10) Uani d . 1 . .
F F8 0.21997(13) 0.8058(4) 0.3339(2) 0.0789(13) Uani d . 1 . .
F F9 0.26008(10) 0.6604(4) 0.2971(3) 0.0827(14) Uani d . 1 . .
F F10 0.13059(10) 0.2608(3) 0.3655(2) 0.0540(9) Uani d . 1 . .
F F11 0.19792(9) 0.2582(3) 0.35786(17) 0.0395(8) Uani d . 1 . .
F F12 0.14753(11) 0.1857(3) 0.26264(18) 0.0522(9) Uani d . 1 . .

loop_
_atom_site_aniso_label
_atom_site_aniso_U_11
_atom_site_aniso_U_22
_atom_site_aniso_U_33
_atom_site_aniso_U_12
_atom_site_aniso_U_13
_atom_site_aniso_U_23
Ni1 0.0209(3) 0.0193(3) 0.0168(3) -0.0020(2) 0.0019(2) -0.0002(2)
Br1 0.0284(3) 0.0261(3) 0.0550(4) -0.0007(2) 0.0192(3) -0.0007(2)
N1 0.0176(19) 0.0186(19) 0.020(2) 0.0011(15) 0.0087(16) 0.0019(15)
N2 0.019(2) 0.0198(18) 0.0171(19) 0.0022(15) 0.0002(16) 0.0014(15)
O1 0.0265(17) 0.0234(17) 0.0181(16) -0.0041(13) 0.0051(14) -0.0022(13)
O2 0.0269(17) 0.0229(16) 0.0123(15) -0.0012(13) 0.0052(14) 0.0002(12)
O3 0.0202(17) 0.0289(17) 0.0248(17) -0.0049(14) 0.0014(15) -0.0015(14)
O4 0.0239(17) 0.0250(16) 0.0134(15) -0.0003(13) 0.0001(14) 0.0030(13)
C1 0.023(3) 0.026(2) 0.028(3) 0.003(2) 0.000(2) 0.001(2)
C2 0.021(3) 0.025(3) 0.055(4) 0.002(2) 0.019(2) 0.000(2)
C3 0.024(3) 0.018(2) 0.041(3) -0.0019(18) 0.013(2) 0.000(2)
C4 0.020(2) 0.020(2) 0.019(2) -0.0013(18) 0.005(2) 0.0001(18)
C5 0.031(3) 0.023(2) 0.024(2) 0.000(2) 0.008(2) -0.002(2)
C6 0.019(2) 0.025(2) 0.032(3) -0.0018(19) 0.016(2) 0.002(2)
C7 0.028(3) 0.016(2) 0.019(2) 0.0015(19) 0.000(2) 0.0013(18)
C8 0.016(2) 0.021(2) 0.014(2) 0.0027(18) 0.0062(18) 0.0056(18)
C9 0.030(3) 0.019(2) 0.023(2) -0.0042(19) -0.001(2) -0.0012(19)
C10 0.020(3) 0.035(3) 0.023(3) -0.008(2) 0.005(2) -0.001(2)
C11 0.023(3) 0.038(3) 0.020(2) -0.001(2) 0.007(2) 0.002(2)
C12 0.022(3) 0.027(2) 0.017(2) 0.0056(19) 0.003(2) 0.0011(18)
C13 0.029(3) 0.024(2) 0.017(2) -0.005(2) 0.003(2) -0.0033(19)
C14 0.049(3) 0.027(3) 0.024(3) -0.012(2) 0.012(3) -0.005(2)
C15 0.031(3) 0.020(2) 0.025(3) -0.0018(19) 0.009(2) -0.0032(19)
C16 0.025(3) 0.019(2) 0.023(2) -0.0035(18) -0.003(2) 0.0025(19)
C17 0.034(3) 0.024(2) 0.026(3) -0.001(2) 0.009(2) 0.001(2)
C18 0.025(3) 0.029(3) 0.015(2) -0.005(2) 0.007(2) -0.0012(19)
C19 0.030(3) 0.044(3) 0.046(4) -0.011(3) 0.003(3) 0.005(3)
C20 0.020(2) 0.034(3) 0.027(3) 0.001(2) 0.000(2) 0.002(2)
C21 0.026(3) 0.026(2) 0.016(2) 0.002(2) 0.002(2) -0.0045(19)
C22 0.023(3) 0.033(3) 0.030(3) 0.001(2) 0.008(2) 0.003(2)
F1 0.064(2) 0.051(2) 0.075(3) 0.0070(17) 0.042(2) 0.0280(18)
F2 0.059(2) 0.0475(19) 0.0271(16) -0.0053(15) -0.0060(16) 0.0152(14)
F3 0.100(3) 0.0219(15) 0.0304(17) -0.0123(16) 0.0116(18) 0.0018(13)
F4 0.077(3) 0.076(2) 0.058(2) -0.030(2) 0.045(2) -0.0352(19)
F5 0.158(4) 0.0290(18) 0.0383(19) -0.0167(19) 0.052(2) -0.0129(14)
F6 0.086(3) 0.113(3) 0.0216(17) 0.031(2) -0.0094(19) -0.0215(19)
F7 0.050(2) 0.066(2) 0.056(2) -0.0321(17) 0.0068(18) 0.0199(18)
F8 0.081(3) 0.090(3) 0.069(3) -0.051(2) 0.022(2) -0.045(2)
F9 0.0247(18) 0.076(3) 0.136(4) -0.0113(18) -0.004(2) 0.041(3)
F10 0.046(2) 0.054(2) 0.072(2) 0.0198(15) 0.0331(19) 0.0345(17)
F11 0.0330(16) 0.0378(16) 0.0419(18) 0.0070(13) -0.0021(15) 0.0108(13)
F12 0.068(2) 0.0274(16) 0.050(2) 0.0015(15) -0.0074(18) -0.0033(15)

loop_
_atom_type_symbol
_atom_type_description
_atom_type_scat_dispersion_real
_atom_type_scat_dispersion_imag
_atom_type_scat_source
C C 0.0033 0.0016 'International Tables Vol C Tables 4.2.6.8 and 6.1.1.4'
H H 0.0000 0.0000 'International Tables Vol C Tables 4.2.6.8 and 6.1.1.4'
Br Br -0.2901 2.4595 'International Tables Vol C Tables 4.2.6.8 and 6.1.1.4'
F F 0.0171 0.0103 'International Tables Vol C Tables 4.2.6.8 and 6.1.1.4'
N N 0.0061 0.0033 'International Tables Vol C Tables 4.2.6.8 and 6.1.1.4'
Ni Ni 0.3393 1.1124 'International Tables Vol C Tables 4.2.6.8 and 6.1.1.4'
O O 0.0106 0.0060 'International Tables Vol C Tables 4.2.6.8 and 6.1.1.4'

loop_
_geom_angle_atom_site_label_1
_geom_angle_atom_site_label_2
_geom_angle_atom_site_label_3
_geom_angle_site_symmetry_1
_geom_angle_site_symmetry_3
_geom_angle
_geom_angle_publ_flag
O3 Ni1 O4 . . 89.27(12) ?
O3 Ni1 O2 . . 84.55(12) ?
O4 Ni1 O2 . . 173.82(12) ?
O3 Ni1 N2 . . 177.27(13) ?
O4 Ni1 N2 . . 89.36(12) ?
O2 Ni1 N2 . . 96.80(12) ?
O3 Ni1 O1 . . 87.79(12) ?
O4 Ni1 O1 . . 91.93(12) ?
O2 Ni1 O1 . . 87.99(12) ?
N2 Ni1 O1 . . 94.62(13) ?
O3 Ni1 N1 . . 98.24(13) ?
O4 Ni1 N1 . . 87.91(12) ?
O2 Ni1 N1 . . 92.82(12) ?
N2 Ni1 N1 . . 79.35(14) ?
O1 Ni1 N1 . . 173.97(13) ?
C7 N1 C4 . . 120.1(4) ?
C7 N1 Ni1 . . 111.8(3) ?
C4 N1 Ni1 . . 127.9(3) ?
C12 N2 C8 . . 118.6(4) ?
C12 N2 Ni1 . . 127.8(3) ?
C8 N2 Ni1 . . 113.2(3) ?
C13 O1 Ni1 . . 121.6(3) ?
C16 O2 Ni1 . . 121.2(3) ?
C18 O3 Ni1 . . 126.3(3) ?
C21 O4 Ni1 . . 124.0(3) ?
C6 C1 C2 . . 121.5(5) ?
C6 C1 Br1 . . 119.2(3) ?
C2 C1 Br1 . . 119.2(3) ?
C3 C2 C1 . . 118.9(4) ?
C3 C2 H2 . . 120.5 ?
C1 C2 H2 . . 120.5 ?
C2 C3 C4 . . 120.7(4) ?
C2 C3 H3 . . 119.7 ?
C4 C3 H3 . . 119.7 ?
C3 C4 C5 . . 119.4(4) ?
C3 C4 N1 . . 122.4(4) ?
C5 C4 N1 . . 118.2(4) ?
C6 C5 C4 . . 120.5(4) ?
C6 C5 H5 . . 119.8 ?
C4 C5 H5 . . 119.8 ?
C1 C6 C5 . . 119.0(4) ?
C1 C6 H6 . . 120.5 ?
C5 C6 H6 . . 120.5 ?
N1 C7 C8 . . 119.5(4) ?
N1 C7 H7 . . 120.3 ?
C8 C7 H7 . . 120.3 ?
N2 C8 C9 . . 122.1(4) ?
N2 C8 C7 . . 114.9(4) ?
C9 C8 C7 . . 123.0(4) ?
C8 C9 C10 . . 119.0(4) ?
C8 C9 H9 . . 120.5 ?
C10 C9 H9 . . 120.5 ?
C11 C10 C9 . . 118.7(4) ?
C11 C10 H10 . . 120.7 ?
C9 C10 H10 . . 120.7 ?
C10 C11 C12 . . 119.8(5) ?
C10 C11 H11 . . 120.1 ?
C12 C11 H11 . . 120.1 ?
N2 C12 C11 . . 121.9(4) ?
N2 C12 H12 . . 119.1 ?
C11 C12 H12 . . 119.1 ?
O1 C13 C15 . . 128.3(4) ?
O1 C13 C14 . . 114.1(4) ?
C15 C13 C14 . . 117.7(4) ?
F5 C14 F6 . . 108.1(4) ?
F5 C14 F4 . . 106.8(5) ?
F6 C14 F4 . . 104.4(4) ?
F5 C14 C13 . . 114.9(4) ?
F6 C14 C13 . . 111.0(4) ?
F4 C14 C13 . . 111.0(4) ?
C13 C15 C16 . . 121.8(4) ?
C13 C15 H15 . . 119.1 ?
C16 C15 H15 . . 119.1 ?
O2 C16 C15 . . 129.0(4) ?
O2 C16 C17 . . 112.9(4) ?
C15 C16 C17 . . 118.1(4) ?
F2 C17 F3 . . 106.8(4) ?
F2 C17 F1 . . 106.0(4) ?
F3 C17 F1 . . 107.4(4) ?
F2 C17 C16 . . 111.0(4) ?
F3 C17 C16 . . 114.7(4) ?
F1 C17 C16 . . 110.5(4) ?
O3 C18 C20 . . 127.6(4) ?
O3 C18 C19 . . 112.9(4) ?
C20 C18 C19 . . 119.5(4) ?
F7 C19 F9 . . 107.5(5) ?
F7 C19 F8 . . 106.8(5) ?
F9 C19 F8 . . 106.1(5) ?
F7 C19 C18 . . 112.7(4) ?
F9 C19 C18 . . 113.3(4) ?
F8 C19 C18 . . 110.0(5) ?
C18 C20 C21 . . 122.6(4) ?
C18 C20 H20 . . 118.7 ?
C21 C20 H20 . . 118.7 ?
O4 C21 C20 . . 128.4(4) ?
O4 C21 C22 . . 112.9(4) ?
C20 C21 C22 . . 118.7(4) ?
F10 C22 F12 . . 107.4(4) ?
F10 C22 F11 . . 107.0(4) ?
F12 C22 F11 . . 106.3(4) ?
F10 C22 C21 . . 111.5(4) ?
F12 C22 C21 . . 110.5(4) ?
F11 C22 C21 . . 113.9(4) ?

loop_
_geom_bond_atom_site_label_1
_geom_bond_atom_site_label_2
_geom_bond_site_symmetry_2
_geom_bond_distance
_geom_bond_publ_flag
Ni1 O3 . 2.020(3) y
Ni1 O4 . 2.044(3) y
Ni1 O2 . 2.045(3) y
Ni1 N2 . 2.063(3) y
Ni1 O1 . 2.066(3) y
Ni1 N1 . 2.113(4) y
Br1 C1 . 1.897(5) ?
N1 C7 . 1.291(5) ?
N1 C4 . 1.426(6) ?
N2 C12 . 1.332(6) ?
N2 C8 . 1.358(5) ?
O1 C13 . 1.258(5) ?
O2 C16 . 1.255(5) ?
O3 C18 . 1.253(5) ?
O4 C21 . 1.265(5) ?
C1 C6 . 1.376(6) ?
C1 C2 . 1.393(6) ?
C2 C3 . 1.379(6) ?
C2 H2 . 0.9500 ?
C3 C4 . 1.388(6) ?
C3 H3 . 0.9500 ?
C4 C5 . 1.396(6) ?
C5 C6 . 1.386(6) ?
C5 H5 . 0.9500 ?
C6 H6 . 0.9500 ?
C7 C8 . 1.456(6) ?
C7 H7 . 0.9500 ?
C8 C9 . 1.384(6) ?
C9 C10 . 1.390(7) ?
C9 H9 . 0.9500 ?
C10 C11 . 1.372(6) ?
C10 H10 . 0.9500 ?
C11 C12 . 1.393(6) ?
C11 H11 . 0.9500 ?
C12 H12 . 0.9500 ?
C13 C15 . 1.394(6) ?
C13 C14 . 1.531(7) ?
C14 F5 . 1.304(5) ?
C14 F6 . 1.317(6) ?
C14 F4 . 1.332(6) ?
C15 C16 . 1.399(6) ?
C15 H15 . 0.9500 ?
C16 C17 . 1.538(6) ?
C17 F2 . 1.326(5) ?
C17 F3 . 1.327(5) ?
C17 F1 . 1.334(6) ?
C18 C20 . 1.394(6) ?
C18 C19 . 1.517(7) ?
C19 F7 . 1.313(6) ?
C19 F9 . 1.325(6) ?
C19 F8 . 1.331(7) ?
C20 C21 . 1.397(6) ?
C20 H20 . 0.9500 ?
C21 C22 . 1.529(6) ?
C22 F10 . 1.330(6) ?
C22 F12 . 1.333(5) ?
C22 F11 . 1.333(5) ?

loop_
_geom_hbond_atom_site_label_D
_geom_hbond_atom_site_label_H
_geom_hbond_atom_site_label_A
_geom_hbond_site_symmetry_A
_geom_hbond_distance_DH
_geom_hbond_distance_HA
_geom_hbond_distance_DA
_geom_hbond_angle_DHA
_geom_hbond_publ_flag
C6 H6 Br1 7_565 0.95 3.015 3.870(3) 151 y
C2 H2 Br1 7_555 0.95 3.017 3.833(3) 145 y
C12 H12 O1 2_555 0.95 2.532 3.320(4) 140 y
C11 H11 O4 2_555 0.95 2.610 3.470(3) 151 y
